data_7117195
loop_
_publ_author_name
'Roop Shikha Singh'
'Rakesh Kumar Gupta'
'Rajendra Prasad Paitandi'
'Mrigendra Dubey'
'Gunjan Sharma'
'Biplob Koch'
'Daya Shankar Pandey'

_publ_section_title
;
 Morphological tuning via structural modulations in AIE luminogens with
 the minimum number of possible variables and their use in live cell
 imaging
;
_journal_name_full Chem.Commun.
_journal_page_first 9125
_journal_paper_doi 10.1039/C5cc02488A
_journal_volume 51
_journal_year 2015
_chemical_formula_moiety 'C20 H16 B F2 N3 O S'
_chemical_formula_sum 'C20 H16 B F2 N3 O S'
_chemical_formula_weight 395.23
_space_group_IT_number 14
_symmetry_cell_setting monoclinic
_symmetry_Int_Tables_number 14
_symmetry_space_group_name_Hall '-P 2ybc'
_symmetry_space_group_name_H-M 'P 1 21/c 1'
_atom_sites_solution_hydrogens geom
_atom_sites_solution_primary direct
_atom_sites_solution_secondary difmap
_audit_creation_method SHELXL-97
_audit_update_record
;
2014-12-17 deposited with the CCDC.
2015-04-09 downloaded from the CCDC.
;
_cell_angle_alpha 90.00
_cell_angle_beta 104.898(15)
_cell_angle_gamma 90.00
_cell_formula_units_Z 4
_cell_length_a 10.5497(15)
_cell_length_b 19.995(3)
_cell_length_c 9.2865(15)
_cell_measurement_temperature 293(2)
_cell_volume 1893.1(5)
_computing_structure_refinement 'SHELXL-97 (Sheldrick, 1997)'
_diffrn_ambient_temperature 293(2)
_diffrn_measured_fraction_theta_full 0.986
_diffrn_measured_fraction_theta_max 0.986
_diffrn_radiation_monochromator graphite
_diffrn_radiation_type MoK\a
_diffrn_radiation_wavelength 0.71073
_diffrn_reflns_av_R_equivalents 0.0400
_diffrn_reflns_av_sigmaI/netI 0.0759
_diffrn_reflns_limit_h_max 14
_diffrn_reflns_limit_h_min -9
_diffrn_reflns_limit_k_max 26
_diffrn_reflns_limit_k_min -9
_diffrn_reflns_limit_l_max 6
_diffrn_reflns_limit_l_min -12
_diffrn_reflns_number 6997
_diffrn_reflns_theta_full 28.24
_diffrn_reflns_theta_max 28.24
_diffrn_reflns_theta_min 2.00
_diffrn_source 'fine-focus sealed tube'
_exptl_absorpt_coefficient_mu 0.206
_exptl_absorpt_correction_T_max 0.976
_exptl_absorpt_correction_T_min 0.959
_exptl_absorpt_correction_type multi-scan
_exptl_absorpt_process_details
;
SADABS-2014/2 - Bruker AXS area detector scaling and absorption correction  
;
_exptl_crystal_colour orange
_exptl_crystal_density_diffrn 1.387
_exptl_crystal_density_method 'not measured'
_exptl_crystal_description needle
_exptl_crystal_F_000 816
_exptl_crystal_size_max 0.24
_exptl_crystal_size_mid 0.18
_exptl_crystal_size_min 0.12
_refine_diff_density_max 0.245
_refine_diff_density_min -0.291
_refine_diff_density_rms 0.050
_refine_ls_extinction_method none
_refine_ls_goodness_of_fit_ref 1.035
_refine_ls_hydrogen_treatment mixed
_refine_ls_matrix_type full
_refine_ls_number_parameters 253
_refine_ls_number_reflns 4679
_refine_ls_number_restraints 0
_refine_ls_restrained_S_all 1.035
_refine_ls_R_factor_all 0.1226
_refine_ls_R_factor_gt 0.0688
_refine_ls_shift/su_max 0.000
_refine_ls_shift/su_mean 0.000
_refine_ls_structure_factor_coef Fsqd
_refine_ls_weighting_details 'calc w=1/[\s^2^(Fo^2^)+(0.0565P)^2^+0.6726P] where P=(Fo^2^+2Fc^2^)/3'
_refine_ls_weighting_scheme calc
_refine_ls_wR_factor_gt 0.1473
_refine_ls_wR_factor_ref 0.1799
_reflns_number_gt 2357
_reflns_number_total 4679
_reflns_threshold_expression >2sigma(I)
_cod_data_source_file c5cc02488a2.cif
_cod_data_source_block dsrs-63
_cod_original_cell_volume 1893.0(5)
_cod_original_sg_symbol_H-M 'P 21/c'
_cod_database_code 7117195

loop_
_symmetry_equiv_pos_as_xyz
'x, y, z'
'-x, y+1/2, -z+1/2'
'-x, -y, -z'
'x, -y-1/2, z-1/2'

loop_
_atom_site_label
_atom_site_type_symbol
_atom_site_fract_x
_atom_site_fract_y
_atom_site_fract_z
_atom_site_U_iso_or_equiv
_atom_site_adp_type
_atom_site_occupancy
_atom_site_symmetry_multiplicity
_atom_site_calc_flag
_atom_site_refinement_flags
_atom_site_disorder_assembly
_atom_site_disorder_group
S1 S 0.95425(10) 0.20703(5) 0.89993(10) 0.0594(3) Uani 1 1 d . . .
F1 F 0.3815(2) 0.09940(10) 0.5336(2) 0.0761(7) Uani 1 1 d . . .
F2 F 0.4724(2) 0.05368(10) 0.7593(3) 0.0775(7) Uani 1 1 d . . .
O1 O 0.7943(3) 0.56973(12) 0.5158(3) 0.0777(9) Uani 1 1 d . . .
N2 N 0.4718(3) 0.17436(14) 0.7374(3) 0.0494(7) Uani 1 1 d . . .
N3 N 0.9714(3) 0.33178(14) 0.8041(3) 0.0494(7) Uani 1 1 d . . .
N1 N 0.6160(3) 0.10478(14) 0.6259(3) 0.0532(8) Uani 1 1 d . . .
C11 C 0.8946(3) 0.27947(16) 0.7934(3) 0.0445(8) Uani 1 1 d . . .
C10 C 0.7609(3) 0.27856(16) 0.7029(3) 0.0433(8) Uani 1 1 d . . .
C6 C 0.5598(3) 0.22699(16) 0.7470(3) 0.0442(8) Uani 1 1 d . . .
C12 C 0.9223(3) 0.38900(17) 0.7270(4) 0.0478(8) Uani 1 1 d . . .
C5 C 0.6735(3) 0.22001(16) 0.6963(3) 0.0436(8) Uani 1 1 d . . .
C4 C 0.7008(3) 0.15875(17) 0.6371(4) 0.0471(8) Uani 1 1 d . . .
C17 C 0.7929(3) 0.39334(16) 0.6354(4) 0.0450(8) Uani 1 1 d . . .
C18 C 0.7136(3) 0.33589(16) 0.6261(3) 0.0463(8) Uani 1 1 d . . .
H11 H 0.6278 0.3368 0.5671 0.056 Uiso 1 1 calc R . .
C7 C 0.5124(4) 0.28121(18) 0.8144(4) 0.0519(9) Uani 1 1 d . . .
H7 H 0.5516 0.3230 0.8342 0.062 Uiso 1 1 calc R . .
C15 C 0.8275(4) 0.50808(18) 0.5796(4) 0.0591(10) Uani 1 1 d . . .
C3 C 0.8041(4) 0.14021(18) 0.5736(4) 0.0551(9) Uani 1 1 d . . .
H3 H 0.8747 0.1667 0.5663 0.066 Uiso 1 1 calc R . .
C9 C 0.3750(4) 0.1950(2) 0.7969(4) 0.0610(10) Uani 1 1 d . . .
H9 H 0.3037 0.1692 0.8046 0.073 Uiso 1 1 calc R . .
C19 C 1.1039(4) 0.2370(2) 1.0229(4) 0.0689(11) Uani 1 1 d . . .
H19A H 1.1455 0.2013 1.0870 0.103 Uiso 1 1 calc R . .
H19B H 1.0846 0.2731 1.0820 0.103 Uiso 1 1 calc R . .
H19C H 1.1616 0.2526 0.9652 0.103 Uiso 1 1 calc R . .
C16 C 0.7481(4) 0.45376(17) 0.5602(4) 0.0540(9) Uani 1 1 d . . .
H13 H 0.6639 0.4562 0.4973 0.065 Uiso 1 1 calc R . .
C8 C 0.3977(4) 0.2611(2) 0.8455(4) 0.0615(10) Uani 1 1 d . . .
H8 H 0.3451 0.2868 0.8905 0.074 Uiso 1 1 calc R . .
C2 C 0.7797(4) 0.07534(19) 0.5249(4) 0.0620(11) Uani 1 1 d . . .
H2 H 0.8310 0.0498 0.4780 0.074 Uiso 1 1 calc R . .
C1 C 0.6654(4) 0.05506(19) 0.5583(4) 0.0644(11) Uani 1 1 d . . .
H1 H 0.6277 0.0130 0.5371 0.077 Uiso 1 1 calc R . .
C13 C 1.0038(4) 0.44596(19) 0.7433(4) 0.0620(10) Uani 1 1 d . . .
H16 H 1.0893 0.4439 0.8030 0.074 Uiso 1 1 calc R . .
C14 C 0.9572(4) 0.50406(19) 0.6717(4) 0.0663(11) Uani 1 1 d . . .
H15 H 1.0113 0.5415 0.6834 0.080 Uiso 1 1 calc R . .
B1 B 0.4820(5) 0.1056(2) 0.6636(5) 0.0562(11) Uani 1 1 d . . .
C20 C 0.6697(5) 0.5747(2) 0.4100(5) 0.0917(16) Uani 1 1 d . . .
H20A H 0.6568 0.6197 0.3729 0.138 Uiso 1 1 calc R . .
H20B H 0.6016 0.5633 0.4573 0.138 Uiso 1 1 calc R . .
H20C H 0.6669 0.5446 0.3289 0.138 Uiso 1 1 calc R . .

loop_
_atom_site_aniso_label
_atom_site_aniso_U_11
_atom_site_aniso_U_22
_atom_site_aniso_U_33
_atom_site_aniso_U_23
_atom_site_aniso_U_13
_atom_site_aniso_U_12
S1 0.0522(6) 0.0561(6) 0.0602(6) 0.0086(4) -0.0029(4) -0.0032(5)
F1 0.0632(15) 0.0611(14) 0.0849(16) -0.0140(11) -0.0154(12) -0.0079(12)
F2 0.0734(16) 0.0568(13) 0.1002(18) 0.0202(12) 0.0183(14) -0.0090(13)
O1 0.084(2) 0.0463(16) 0.091(2) 0.0097(14) 0.0013(17) -0.0106(15)
N2 0.0417(17) 0.0486(17) 0.0526(17) -0.0002(13) 0.0023(13) -0.0078(14)
N3 0.0411(17) 0.0538(17) 0.0516(17) -0.0013(13) 0.0086(13) -0.0059(15)
N1 0.053(2) 0.0453(17) 0.0546(18) -0.0026(13) 0.0011(14) -0.0045(15)
C11 0.0409(19) 0.050(2) 0.0413(19) 0.0017(15) 0.0075(14) -0.0005(17)
C10 0.0411(19) 0.0468(19) 0.0391(18) -0.0044(14) 0.0050(14) -0.0062(16)
C6 0.0399(19) 0.0484(19) 0.0396(18) 0.0017(14) 0.0017(14) -0.0076(17)
C12 0.043(2) 0.049(2) 0.050(2) -0.0009(15) 0.0083(16) -0.0063(17)
C5 0.0400(19) 0.0468(19) 0.0369(17) 0.0024(14) -0.0030(14) -0.0026(16)
C4 0.045(2) 0.047(2) 0.0439(19) 0.0002(15) 0.0011(15) -0.0040(17)
C17 0.0397(19) 0.0453(19) 0.049(2) -0.0054(15) 0.0095(15) -0.0035(16)
C18 0.0390(19) 0.052(2) 0.0441(19) -0.0032(15) 0.0031(15) -0.0052(17)
C7 0.045(2) 0.054(2) 0.049(2) -0.0023(16) -0.0005(16) -0.0082(18)
C15 0.062(3) 0.049(2) 0.064(3) 0.0028(17) 0.012(2) -0.008(2)
C3 0.060(2) 0.055(2) 0.048(2) 0.0009(17) 0.0093(18) -0.001(2)
C9 0.040(2) 0.069(3) 0.069(3) 0.007(2) 0.0062(19) -0.010(2)
C19 0.044(2) 0.086(3) 0.068(3) 0.002(2) -0.0017(19) -0.001(2)
C16 0.049(2) 0.051(2) 0.058(2) 0.0039(17) 0.0055(17) -0.0045(19)
C8 0.050(2) 0.068(3) 0.065(3) -0.0025(19) 0.0116(19) -0.006(2)
C2 0.069(3) 0.054(2) 0.059(2) -0.0043(18) 0.011(2) 0.006(2)
C1 0.070(3) 0.044(2) 0.074(3) -0.0074(18) 0.007(2) -0.007(2)
C13 0.046(2) 0.062(2) 0.072(3) 0.0005(19) 0.0034(19) -0.014(2)
C14 0.063(3) 0.051(2) 0.081(3) 0.0053(19) 0.010(2) -0.023(2)
B1 0.054(3) 0.049(2) 0.055(3) 0.0019(19) -0.005(2) -0.014(2)
C20 0.094(4) 0.059(3) 0.100(4) 0.018(2) -0.016(3) -0.005(3)

loop_
_atom_type_symbol
_atom_type_description
_atom_type_scat_dispersion_real
_atom_type_scat_dispersion_imag
_atom_type_scat_source
C C 0.0033 0.0016 'International Tables Vol C Tables 4.2.6.8 and 6.1.1.4'
H H 0.0000 0.0000 'International Tables Vol C Tables 4.2.6.8 and 6.1.1.4'
B B 0.0013 0.0007 'International Tables Vol C Tables 4.2.6.8 and 6.1.1.4'
F F 0.0171 0.0103 'International Tables Vol C Tables 4.2.6.8 and 6.1.1.4'
N N 0.0061 0.0033 'International Tables Vol C Tables 4.2.6.8 and 6.1.1.4'
O O 0.0106 0.0060 'International Tables Vol C Tables 4.2.6.8 and 6.1.1.4'
S S 0.1246 0.1234 'International Tables Vol C Tables 4.2.6.8 and 6.1.1.4'

loop_
_geom_angle_atom_site_label_1
_geom_angle_atom_site_label_2
_geom_angle_atom_site_label_3
_geom_angle
_geom_angle_site_symmetry_1
_geom_angle_site_symmetry_3
C11 S1 C19 102.12(18) . .
C15 O1 C20 116.5(3) . .
C9 N2 C6 107.8(3) . .
C9 N2 B1 126.8(3) . .
C6 N2 B1 125.3(3) . .
C11 N3 C12 118.7(3) . .
C1 N1 C4 106.7(3) . .
C1 N1 B1 126.9(3) . .
C4 N1 B1 125.9(3) . .
N3 C11 C10 123.1(3) . .
N3 C11 S1 119.0(2) . .
C10 C11 S1 117.8(3) . .
C18 C10 C11 117.5(3) . .
C18 C10 C5 119.9(3) . .
C11 C10 C5 122.6(3) . .
N2 C6 C5 121.1(3) . .
N2 C6 C7 107.7(3) . .
C5 C6 C7 131.1(3) . .
N3 C12 C13 118.5(3) . .
N3 C12 C17 122.7(3) . .
C13 C12 C17 118.8(3) . .
C4 C5 C6 119.9(3) . .
C4 C5 C10 121.2(3) . .
C6 C5 C10 119.0(3) . .
N1 C4 C5 120.9(3) . .
N1 C4 C3 108.4(3) . .
C5 C4 C3 130.5(3) . .
C18 C17 C12 116.9(3) . .
C18 C17 C16 123.2(3) . .
C12 C17 C16 119.9(3) . .
C10 C18 C17 121.1(3) . .
C8 C7 C6 107.5(3) . .
C16 C15 O1 125.6(4) . .
C16 C15 C14 120.2(3) . .
O1 C15 C14 114.2(3) . .
C2 C3 C4 106.6(4) . .
N2 C9 C8 109.7(3) . .
C15 C16 C17 120.1(3) . .
C7 C8 C9 107.2(4) . .
C3 C2 C1 107.7(4) . .
N1 C1 C2 110.6(3) . .
C14 C13 C12 120.1(4) . .
C13 C14 C15 120.8(3) . .
F2 B1 F1 108.9(3) . .
F2 B1 N1 111.1(3) . .
F1 B1 N1 109.9(3) . .
F2 B1 N2 110.8(3) . .
F1 B1 N2 109.8(3) . .
N1 B1 N2 106.3(3) . .

loop_
_geom_bond_atom_site_label_1
_geom_bond_atom_site_label_2
_geom_bond_distance
_geom_bond_site_symmetry_2
S1 C11 1.776(3) .
S1 C19 1.796(4) .
F1 B1 1.393(4) .
F2 B1 1.387(5) .
O1 C15 1.373(4) .
O1 C20 1.428(5) .
N2 C9 1.345(5) .
N2 C6 1.391(4) .
N2 B1 1.552(5) .
N3 C11 1.311(4) .
N3 C12 1.378(4) .
N1 C1 1.350(5) .
N1 C4 1.389(4) .
N1 B1 1.541(6) .
C11 C10 1.444(4) .
C10 C18 1.374(4) .
C10 C5 1.482(4) .
C6 C5 1.404(5) .
C6 C7 1.406(5) .
C12 C13 1.411(5) .
C12 C17 1.414(5) .
C5 C4 1.403(4) .
C4 C3 1.415(5) .
C17 C18 1.411(4) .
C17 C16 1.415(5) .
C7 C8 1.375(5) .
C15 C16 1.355(5) .
C15 C14 1.418(5) .
C3 C2 1.376(5) .
C9 C8 1.398(5) .
C2 C1 1.381(6) .
C13 C14 1.366(5) .
